data_4001889
loop_
_publ_author_name
'Chen, Guo'
'Sasabe, Hisahiro'
'Sasaki, Yusuke'
'Katagiri, Hiroshi'
'Wang, Xiao-Feng'
'Sano, Takeshi'
'Hong, Ziruo'
'Yang, Yang'
'Kido, Junji'

_publ_section_title
;
 A Series of Squaraine Dyes: Effects of Side Chain and the Number of
 Hydroxyl Groups on Material Properties and Photovoltaic Performance
;
_journal_issue 3
_journal_name_full 'Chemistry of Materials'
_journal_page_first 1356
_journal_paper_doi 10.1021/cm4034929
_journal_volume 26
_journal_year 2014
_chemical_formula_moiety 'C32 H44 N2 O6'
_chemical_formula_sum 'C32 H44 N2 O6'
_chemical_formula_weight 552.69
_chemical_name_systematic
; 
 ? 
;
_space_group_IT_number 2
_symmetry_cell_setting triclinic
_symmetry_space_group_name_Hall '-P 1'
_symmetry_space_group_name_H-M 'P -1'
_atom_sites_solution_hydrogens geom
_atom_sites_solution_primary direct
_atom_sites_solution_secondary difmap
_audit_creation_method SHELXL-97
_cell_angle_alpha 77.27(3)
_cell_angle_beta 79.54(1)
_cell_angle_gamma 76.57(2)
_cell_formula_units_Z 1
_cell_length_a 5.226(1)
_cell_length_b 10.949(2)
_cell_length_c 13.701(2)
_cell_measurement_reflns_used 2032
_cell_measurement_temperature 93
_cell_measurement_theta_max 25.2272
_cell_measurement_theta_min 3.0791
_cell_volume 736.7(2)
_computing_cell_refinement 'CrystalClear (Rigaku Inc., 2008)'
_computing_data_collection 'CrystalClear (Rigaku Inc., 2008)'
_computing_data_reduction 'CrystalClear (Rigaku Inc., 2008)'
_computing_molecular_graphics 'PLATON (Spek, 2009)'
_computing_publication_material 'Yadokari-XG 2009 (Wakita, Kabuto et al., 2009)'
_computing_structure_refinement 'SHELXL-97 (Sheldrick, 2008)'
_computing_structure_solution 'SHELXS-97 (Sheldrick, 2008)'
_diffrn_ambient_temperature 93
_diffrn_detector_area_resol_mean 28.5714
_diffrn_measured_fraction_theta_full 0.996
_diffrn_measured_fraction_theta_max 0.996
_diffrn_measurement_device 'Rigaku Saturn'
_diffrn_measurement_method \w
_diffrn_radiation_detector CCD
_diffrn_radiation_monochromator 'Graphite Monochromator'
_diffrn_radiation_source 'Rotating Anode'
_diffrn_radiation_type 'Mo K\a'
_diffrn_radiation_wavelength 0.71075
_diffrn_reflns_av_R_equivalents 0.0545
_diffrn_reflns_av_sigmaI/netI 0.0927
_diffrn_reflns_limit_h_max 6
_diffrn_reflns_limit_h_min -6
_diffrn_reflns_limit_k_max 12
_diffrn_reflns_limit_k_min -12
_diffrn_reflns_limit_l_max 16
_diffrn_reflns_limit_l_min -16
_diffrn_reflns_number 9525
_diffrn_reflns_theta_full 25.00
_diffrn_reflns_theta_max 25.00
_diffrn_reflns_theta_min 3.08
_diffrn_standards_number 2604
_exptl_absorpt_coefficient_mu 0.085
_exptl_absorpt_correction_T_max 1.0000
_exptl_absorpt_correction_T_min 0.7630
_exptl_absorpt_correction_type multi-scan
_exptl_absorpt_process_details '(REQAB; Jacobson, 1998)'
_exptl_crystal_colour blue
_exptl_crystal_density_diffrn 1.246
_exptl_crystal_density_method 'not measured'
_exptl_crystal_description Needle
_exptl_crystal_F_000 298
_exptl_crystal_size_max 0.20
_exptl_crystal_size_mid 0.10
_exptl_crystal_size_min 0.10
_refine_diff_density_max 0.318
_refine_diff_density_min -0.468
_refine_diff_density_rms 0.066
_refine_ls_extinction_method none
_refine_ls_goodness_of_fit_ref 0.959
_refine_ls_hydrogen_treatment mixed
_refine_ls_matrix_type full
_refine_ls_number_parameters 190
_refine_ls_number_reflns 2581
_refine_ls_number_restraints 0
_refine_ls_restrained_S_all 0.959
_refine_ls_R_factor_all 0.0795
_refine_ls_R_factor_gt 0.0585
_refine_ls_shift/su_max 0.000
_refine_ls_shift/su_mean 0.000
_refine_ls_structure_factor_coef Fsqd
_refine_ls_weighting_details 'calc w=1/[\s^2^(Fo^2^)+(0.1057P)^2^+0.0000P] where P=(Fo^2^+2Fc^2^)/3'
_refine_ls_weighting_scheme calc
_refine_ls_wR_factor_gt 0.1485
_refine_ls_wR_factor_ref 0.1826
_reflns_number_gt 1656
_reflns_number_total 2581
_reflns_threshold_expression >2sigma(I)
_cod_data_source_file cm4034929_si_002.cif
_cod_data_source_block sq4
_cod_depositor_comments
;
The following automatic conversions were performed:

'_symmetry_cell_setting' value 'Triclinic' changed to 'triclinic'
according to
/usr/data/users/saulius/automatic-downloads/current/ACS/lib/dictionaries/cif_core.dic
dictionary named 'cif_core.dic' version 2.4.2 from
2011-04-26.

'_exptl_absorpt_correction_type' value 'Multi-scan'
changed to 'multi-scan' according to
/usr/data/users/saulius/automatic-downloads/current/ACS/lib/dictionaries/cif_core.dic
dictionary named 'cif_core.dic' version 2.4.2 from 2011-04-26.

Automatic conversion script
Id: cif_fix_values 2281 2013-09-26 08:29:07Z andrius 
;
_cod_database_code 4001889

loop_
_symmetry_equiv_pos_as_xyz
'x, y, z'
'-x, -y, -z'

loop_
_atom_site_label
_atom_site_type_symbol
_atom_site_fract_x
_atom_site_fract_y
_atom_site_fract_z
_atom_site_U_iso_or_equiv
_atom_site_adp_type
_atom_site_occupancy
_atom_site_symmetry_multiplicity
_atom_site_calc_flag
_atom_site_refinement_flags
O1 O 0.8875(7) -0.1830(3) 0.5956(2) 0.0295(8) Uani 1 1 d .
C1 C 0.9500(9) -0.0818(4) 0.5427(3) 0.0240(10) Uani 1 1 d .
C2 C 0.8194(9) 0.0539(3) 0.5313(3) 0.0197(10) Uani 1 1 d .
C3 C 0.5869(9) 0.1254(4) 0.5737(3) 0.0232(10) Uani 1 1 d .
C4 C 0.3903(10) 0.0666(3) 0.6469(3) 0.0229(10) Uani 1 1 d .
C5 C 0.1664(10) 0.1366(4) 0.6903(3) 0.0223(10) Uani 1 1 d .
H5 H 0.0501 0.0941 0.7409 0.027 Uiso 1 1 calc R
C6 C 0.1007(10) 0.2732(4) 0.6620(3) 0.0215(10) Uani 1 1 d .
C7 C 0.2904(9) 0.3333(3) 0.5895(3) 0.0199(9) Uani 1 1 d .
H7 H 0.2562 0.4239 0.5709 0.024 Uiso 1 1 calc R
C8 C 0.5179(9) 0.2643(4) 0.5468(3) 0.0214(10) Uani 1 1 d .
O2 O 0.4254(7) -0.0630(2) 0.6775(2) 0.0268(8) Uani 1 1 d .
H2 H 0.608(11) -0.110(4) 0.650(3) 0.040 Uiso 1 1 d .
O3 O 0.6822(7) 0.3323(2) 0.4798(2) 0.0278(8) Uani 1 1 d .
H3 H 0.856(11) 0.278(4) 0.450(3) 0.042 Uiso 1 1 d .
N1 N -0.1266(7) 0.3399(3) 0.7056(2) 0.0222(9) Uani 1 1 d .
C9 C -0.2282(9) 0.4783(3) 0.6719(3) 0.0247(11) Uani 1 1 d .
H9 H -0.4004 0.4900 0.6471 0.030 Uiso 1 1 calc R
H9A H -0.1022 0.5120 0.6148 0.030 Uiso 1 1 calc R
C10 C -0.2660(10) 0.5554(4) 0.7564(3) 0.0262(11) Uani 1 1 d .
H10 H -0.3904 0.5205 0.8135 0.031 Uiso 1 1 calc R
H10A H -0.3496 0.6450 0.7309 0.031 Uiso 1 1 calc R
C11 C -0.0076(9) 0.5549(4) 0.7961(3) 0.0313(12) Uani 1 1 d .
H11 H 0.0773 0.4655 0.8215 0.038 Uiso 1 1 calc R
H11A H 0.1166 0.5910 0.7395 0.038 Uiso 1 1 calc R
C12 C -0.0545(13) 0.6318(5) 0.8808(4) 0.0532(16) Uani 1 1 d .
H12 H -0.1228 0.7221 0.8544 0.080 Uiso 1 1 calc R
H12A H 0.1133 0.6233 0.9064 0.080 Uiso 1 1 calc R
H12B H -0.1841 0.5993 0.9357 0.080 Uiso 1 1 calc R
C13 C -0.3077(9) 0.2744(4) 0.7838(3) 0.0241(10) Uani 1 1 d .
H13 H -0.3233 0.1956 0.7632 0.029 Uiso 1 1 calc R
H13A H -0.4861 0.3304 0.7881 0.029 Uiso 1 1 calc R
C14 C -0.2173(9) 0.2385(4) 0.8894(3) 0.0246(10) Uani 1 1 d .
H14 H -0.0282 0.1948 0.8836 0.030 Uiso 1 1 calc R
H14A H -0.2325 0.3175 0.9158 0.030 Uiso 1 1 calc R
C15 C -0.3829(11) 0.1513(4) 0.9638(3) 0.0353(13) Uani 1 1 d .
H15 H -0.3632 0.0713 0.9383 0.042 Uiso 1 1 calc R
H15A H -0.5726 0.1940 0.9679 0.042 Uiso 1 1 calc R
C16 C -0.2992(12) 0.1182(4) 1.0708(3) 0.0425(14) Uani 1 1 d .
H16 H -0.1106 0.0776 1.0670 0.064 Uiso 1 1 calc R
H16A H -0.4053 0.0594 1.1151 0.064 Uiso 1 1 calc R
H16B H -0.3289 0.1967 1.0981 0.064 Uiso 1 1 calc R

loop_
_atom_site_aniso_label
_atom_site_aniso_U_11
_atom_site_aniso_U_22
_atom_site_aniso_U_33
_atom_site_aniso_U_23
_atom_site_aniso_U_13
_atom_site_aniso_U_12
O1 0.043(2) 0.0137(14) 0.0268(16) -0.0011(12) 0.0069(15) -0.0080(15)
C1 0.039(3) 0.016(2) 0.017(2) -0.0041(17) -0.003(2) -0.005(2)
C2 0.030(3) 0.014(2) 0.015(2) -0.0010(16) -0.003(2) -0.0061(19)
C3 0.041(3) 0.015(2) 0.014(2) -0.0020(17) 0.001(2) -0.009(2)
C4 0.035(3) 0.014(2) 0.017(2) -0.0001(16) -0.006(2) -0.002(2)
C5 0.030(3) 0.018(2) 0.016(2) -0.0021(16) 0.0041(19) -0.006(2)
C6 0.031(3) 0.019(2) 0.015(2) -0.0051(17) -0.001(2) -0.006(2)
C7 0.027(2) 0.0122(19) 0.019(2) -0.0039(16) 0.001(2) -0.003(2)
C8 0.032(3) 0.018(2) 0.014(2) -0.0003(17) -0.002(2) -0.010(2)
O2 0.0373(19) 0.0120(14) 0.0253(16) -0.0025(12) 0.0083(15) -0.0043(14)
O3 0.039(2) 0.0146(14) 0.0247(16) -0.0025(12) 0.0068(16) -0.0049(16)
N1 0.026(2) 0.0157(17) 0.0208(18) -0.0019(14) 0.0032(17) -0.0031(17)
C9 0.031(3) 0.015(2) 0.024(2) 0.0002(18) 0.004(2) -0.0040(19)
C10 0.036(3) 0.015(2) 0.024(2) -0.0013(17) -0.001(2) -0.002(2)
C11 0.038(3) 0.023(2) 0.033(2) -0.0056(19) -0.004(2) -0.008(2)
C12 0.072(5) 0.045(3) 0.054(3) -0.025(3) -0.016(3) -0.011(3)
C13 0.032(3) 0.017(2) 0.021(2) -0.0045(17) 0.006(2) -0.006(2)
C14 0.036(3) 0.017(2) 0.022(2) -0.0053(17) 0.000(2) -0.0082(19)
C15 0.058(4) 0.030(2) 0.021(2) -0.0040(19) 0.000(2) -0.020(2)
C16 0.068(4) 0.039(3) 0.026(2) 0.001(2) -0.009(3) -0.027(3)

loop_
_atom_type_symbol
_atom_type_description
_atom_type_scat_dispersion_real
_atom_type_scat_dispersion_imag
_atom_type_scat_source
C C 0.0033 0.0016 'International Tables Vol C Tables 4.2.6.8 and 6.1.1.4'
H H 0.0000 0.0000 'International Tables Vol C Tables 4.2.6.8 and 6.1.1.4'
N N 0.0061 0.0033 'International Tables Vol C Tables 4.2.6.8 and 6.1.1.4'
O O 0.0106 0.0060 'International Tables Vol C Tables 4.2.6.8 and 6.1.1.4'

loop_
_geom_angle_atom_site_label_1
_geom_angle_atom_site_label_2
_geom_angle_atom_site_label_3
_geom_angle
_geom_angle_site_symmetry_1
_geom_angle_site_symmetry_3
O1 C1 C2 133.6(4) . .
O1 C1 C2 133.9(4) . 2_756
C2 C1 C2 92.5(3) . 2_756
O1 C1 C1 179.9(6) . 2_756
C2 C1 C1 46.3(2) . 2_756
C2 C1 C1 46.2(2) 2_756 2_756
C3 C2 C1 136.6(4) . .
C3 C2 C1 135.9(3) . 2_756
C1 C2 C1 87.5(3) . 2_756
C2 C3 C4 122.3(3) . .
C2 C3 C8 122.7(4) . .
C4 C3 C8 115.0(4) . .
C5 C4 O2 116.2(4) . .
C5 C4 C3 122.3(3) . .
O2 C4 C3 121.4(4) . .
C4 C5 C6 121.8(4) . .
C4 C5 H5 119.1 . .
C6 C5 H5 119.1 . .
N1 C6 C5 120.2(4) . .
N1 C6 C7 122.9(4) . .
C5 C6 C7 116.9(4) . .
C8 C7 C6 121.8(4) . .
C8 C7 H7 119.1 . .
C6 C7 H7 119.1 . .
O3 C8 C7 116.2(4) . .
O3 C8 C3 121.6(4) . .
C7 C8 C3 122.1(4) . .
C4 O2 H2 113(2) . .
C8 O3 H3 115(2) . .
C6 N1 C13 120.8(3) . .
C6 N1 C9 123.9(3) . .
C13 N1 C9 114.8(3) . .
N1 C9 C10 112.8(3) . .
N1 C9 H9 109.0 . .
C10 C9 H9 109.0 . .
N1 C9 H9A 109.0 . .
C10 C9 H9A 109.0 . .
H9 C9 H9A 107.8 . .
C9 C10 C11 114.6(4) . .
C9 C10 H10 108.6 . .
C11 C10 H10 108.6 . .
C9 C10 H10A 108.6 . .
C11 C10 H10A 108.6 . .
H10 C10 H10A 107.6 . .
C12 C11 C10 112.9(4) . .
C12 C11 H11 109.0 . .
C10 C11 H11 109.0 . .
C12 C11 H11A 109.0 . .
C10 C11 H11A 109.0 . .
H11 C11 H11A 107.8 . .
C11 C12 H12 109.5 . .
C11 C12 H12A 109.5 . .
H12 C12 H12A 109.5 . .
C11 C12 H12B 109.5 . .
H12 C12 H12B 109.5 . .
H12A C12 H12B 109.5 . .
N1 C13 C14 113.7(4) . .
N1 C13 H13 108.8 . .
C14 C13 H13 108.8 . .
N1 C13 H13A 108.8 . .
C14 C13 H13A 108.8 . .
H13 C13 H13A 107.7 . .
C15 C14 C13 111.9(4) . .
C15 C14 H14 109.2 . .
C13 C14 H14 109.2 . .
C15 C14 H14A 109.2 . .
C13 C14 H14A 109.2 . .
H14 C14 H14A 107.9 . .
C14 C15 C16 112.3(4) . .
C14 C15 H15 109.1 . .
C16 C15 H15 109.1 . .
C14 C15 H15A 109.1 . .
C16 C15 H15A 109.1 . .
H15 C15 H15A 107.9 . .
C15 C16 H16 109.5 . .
C15 C16 H16A 109.5 . .
H16 C16 H16A 109.5 . .
C15 C16 H16B 109.5 . .
H16 C16 H16B 109.5 . .
H16A C16 H16B 109.5 . .

loop_
_geom_bond_atom_site_label_1
_geom_bond_atom_site_label_2
_geom_bond_distance
_geom_bond_site_symmetry_2
O1 C1 1.260(5) .
C1 C2 1.471(6) .
C1 C2 1.471(6) 2_756
C1 C1 2.035(8) 2_756
C2 C3 1.389(6) .
C2 C1 1.471(6) 2_756
C3 C4 1.457(6) .
C3 C8 1.458(6) .
C4 C5 1.358(6) .
C4 O2 1.366(5) .
C5 C6 1.434(6) .
C5 H5 0.9500 .
C6 N1 1.354(6) .
C6 C7 1.435(6) .
C7 C8 1.361(6) .
C7 H7 0.9500 .
C8 O3 1.358(5) .
O2 H2 1.02(5) .
O3 H3 1.03(5) .
N1 C13 1.472(5) .
N1 C9 1.483(5) .
C9 C10 1.537(5) .
C9 H9 0.9900 .
C9 H9A 0.9900 .
C10 C11 1.543(7) .
C10 H10 0.9900 .
C10 H10A 0.9900 .
C11 C12 1.532(6) .
C11 H11 0.9900 .
C11 H11A 0.9900 .
C12 H12 0.9800 .
C12 H12A 0.9800 .
C12 H12B 0.9800 .
C13 C14 1.543(6) .
C13 H13 0.9900 .
C13 H13A 0.9900 .
C14 C15 1.528(6) .
C14 H14 0.9900 .
C14 H14A 0.9900 .
C15 C16 1.548(6) .
C15 H15 0.9900 .
C15 H15A 0.9900 .
C16 H16 0.9800 .
C16 H16A 0.9800 .
C16 H16B 0.9800 .

loop_
_geom_torsion_atom_site_label_1
_geom_torsion_atom_site_label_2
_geom_torsion_atom_site_label_3
_geom_torsion_atom_site_label_4
_geom_torsion
_geom_torsion_site_symmetry_1
_geom_torsion_site_symmetry_4
O1 C1 C2 C3 2.1(9) . .
C2 C1 C2 C3 -178.0(6) 2_756 .
C1 C1 C2 C3 -178.0(6) 2_756 .
O1 C1 C2 C1 -179.9(6) . 2_756
C2 C1 C2 C1 0.0 2_756 2_756
C1 C2 C3 C4 -3.6(8) . .
C1 C2 C3 C4 179.3(4) 2_756 .
C1 C2 C3 C8 177.9(4) . .
C1 C2 C3 C8 0.8(8) 2_756 .
C2 C3 C4 C5 178.2(4) . .
C8 C3 C4 C5 -3.2(6) . .
C2 C3 C4 O2 -0.1(6) . .
C8 C3 C4 O2 178.5(4) . .
O2 C4 C5 C6 -177.5(4) . .
C3 C4 C5 C6 4.1(7) . .
C4 C5 C6 N1 178.9(4) . .
C4 C5 C6 C7 -3.5(6) . .
N1 C6 C7 C8 179.9(4) . .
C5 C6 C7 C8 2.3(6) . .
C6 C7 C8 O3 -179.6(4) . .
C6 C7 C8 C3 -1.7(6) . .
C2 C3 C8 O3 -1.6(6) . .
C4 C3 C8 O3 179.8(4) . .
C2 C3 C8 C7 -179.5(4) . .
C4 C3 C8 C7 1.9(6) . .
C5 C6 N1 C13 1.1(6) . .
C7 C6 N1 C13 -176.4(4) . .
C5 C6 N1 C9 -171.7(4) . .
C7 C6 N1 C9 10.8(6) . .
C6 N1 C9 C10 -122.4(4) . .
C13 N1 C9 C10 64.4(5) . .
N1 C9 C10 C11 63.6(5) . .
C9 C10 C11 C12 -179.5(4) . .
C6 N1 C13 C14 79.3(5) . .
C9 N1 C13 C14 -107.4(4) . .
N1 C13 C14 C15 -170.2(3) . .
C13 C14 C15 C16 -178.2(4) . .
